data_4134314
loop_
_publ_author_name
'Mayer, Robert J.'
'Ofial, Armin R.'
'Mayr, Herbert'
'Legault, Claude Y.'

_publ_section_title
;
 Lewis Acidity Scale of Diaryliodonium Ions toward Oxygen, Nitrogen, and
 Halogen Lewis Bases.
;
_journal_issue 11
_journal_name_full 'Journal of the American Chemical Society'
_journal_page_first 5221
_journal_page_last 5233
_journal_paper_doi 10.1021/jacs.9b12998
_journal_volume 142
_journal_year 2020
_chemical_formula_moiety 'C12 H10 I, C7 H5 O2'
_chemical_formula_sum 'C19 H15 I O2'
_chemical_formula_weight 402.21
_chemical_name_common RM686
_space_group_crystal_system monoclinic
_space_group_IT_number 14
_space_group_name_Hall '-P 2yn'
_space_group_name_H-M_alt 'P 1 21/n 1'
_atom_sites_solution_hydrogens geom
_audit_block_code C12H10I_C7H5O2_wq006_mayr
_audit_creation_method 'APEX3 v2016.9-0'
_audit_update_record 11-Jun-18
_cell_angle_alpha 90
_cell_angle_beta 101.8610(10)
_cell_angle_gamma 90
_cell_formula_units_Z 8
_cell_length_a 13.9493(5)
_cell_length_b 14.2632(5)
_cell_length_c 16.4732(6)
_cell_measurement_reflns_used 9960
_cell_measurement_temperature 173.(2)
_cell_measurement_theta_max 27.1284
_cell_measurement_theta_min 2.2551
_cell_volume 3207.6(2)
_computing_cell_refinement 'SAINT V8.37A (Bruker AXS Inc., 2015)'
_computing_data_collection 'APEX3 v2016.5-0, Bruker AXS (2016)'
_computing_data_reduction 'SAINT V8.37A (Bruker AXS Inc., 2015)'
_computing_molecular_graphics 'shelXle (C.B. Huebschle, rev 807)'
_computing_structure_refinement 'SHELXL-2014/7 (Sheldrick, 2014)'
_computing_structure_solution 'XT, VERSION 2014/5'
_diffrn_ambient_temperature 173.(2)
_diffrn_detector_area_resol_mean 7.3910
_diffrn_measured_fraction_theta_full 0.997
_diffrn_measured_fraction_theta_max 0.998
_diffrn_measurement_device 'fixed-chi three-circle diffractometer'
_diffrn_measurement_device_type 'Bruker D8Quest'
_diffrn_measurement_method 'mix of phi and omega scans'
_diffrn_radiation_monochromator 'focusing mirrors'
_diffrn_radiation_type MoK\a
_diffrn_radiation_wavelength 0.71073
_diffrn_reflns_av_R_equivalents 0.0413
_diffrn_reflns_av_unetI/netI 0.0200
_diffrn_reflns_Laue_measured_fraction_full 0.997
_diffrn_reflns_Laue_measured_fraction_max 0.998
_diffrn_reflns_limit_h_max 17
_diffrn_reflns_limit_h_min -17
_diffrn_reflns_limit_k_max 18
_diffrn_reflns_limit_k_min -18
_diffrn_reflns_limit_l_max 21
_diffrn_reflns_limit_l_min -21
_diffrn_reflns_number 68105
_diffrn_reflns_point_group_measured_fraction_full 0.997
_diffrn_reflns_point_group_measured_fraction_max 0.998
_diffrn_reflns_theta_full 25.242
_diffrn_reflns_theta_max 27.103
_diffrn_reflns_theta_min 3.223
_diffrn_source 'micro focus source'
_diffrn_source_current 1
_diffrn_source_power 50
_diffrn_source_type 'Bruker I\mS'
_diffrn_source_voltage 50
_exptl_absorpt_coefficient_mu 2.001
_exptl_absorpt_correction_T_max 0.87
_exptl_absorpt_correction_T_min 0.83
_exptl_absorpt_correction_type multi-scan
_exptl_absorpt_process_details
;
SADABS-2016/2 - Bruker AXS area detector scaling and absorption correction
;
_exptl_crystal_colour colourless
_exptl_crystal_density_diffrn 1.666
_exptl_crystal_density_method 'not measured'
_exptl_crystal_description block
_exptl_crystal_F_000 1584
_exptl_crystal_size_max 0.100
_exptl_crystal_size_mid 0.090
_exptl_crystal_size_min 0.070
_refine_diff_density_max 0.446
_refine_diff_density_min -0.464
_refine_diff_density_rms 0.071
_refine_ls_extinction_method none
_refine_ls_goodness_of_fit_ref 1.110
_refine_ls_hydrogen_treatment constr
_refine_ls_matrix_type full
_refine_ls_number_parameters 397
_refine_ls_number_reflns 7065
_refine_ls_number_restraints 0
_refine_ls_restrained_S_all 1.110
_refine_ls_R_factor_all 0.0264
_refine_ls_R_factor_gt 0.0193
_refine_ls_shift/su_max 0.005
_refine_ls_shift/su_mean 0.000
_refine_ls_structure_factor_coef Fsqd
_refine_ls_weighting_details 'w=1/[\s^2^(Fo^2^)+(0.0071P)^2^+2.7933P] where P=(Fo^2^+2Fc^2^)/3'
_refine_ls_weighting_scheme calc
_refine_ls_wR_factor_gt 0.0370
_refine_ls_wR_factor_ref 0.0409
_reflns_Friedel_coverage 0.000
_reflns_number_gt 6186
_reflns_number_total 7065
_reflns_threshold_expression 'I > 2\s(I)'
_cod_data_source_file ja9b12998_si_003.cif
_cod_data_source_block wq006
_cod_depositor_comments
;
The following automatic conversions were performed:

data item '_exptl_absorpt_correction_type' value 'Multi-Scan' was
changed to 'multi-scan' in accordance with the
/home/data/users/saulius/crontab/automatic-downloads/rss-feeds/ACS/lib/dictionaries/cif_core.dic
dictionary named 'cif_core.dic' version 2.4.2 last updated on
2011-04-26.

Automatic conversion script
Id: cif_fix_values 7556 2019-12-06 15:28:31Z antanas 

 Adding full bibliography for 4134313--4134314.cif.
;
_cod_database_code 4134314
_shelx_estimated_absorpt_t_min 0.825
_shelx_estimated_absorpt_t_max 0.873
_shelx_space_group_comment
;
The symmetry employed for this shelxl refinement is uniquely defined
by the following loop, which should always be used as a source of
symmetry information in preference to the above space-group names.
They are only intended as comments.
;

loop_
_space_group_symop_operation_xyz
'x, y, z'
'-x+1/2, y+1/2, -z+1/2'
'-x, -y, -z'
'x-1/2, -y-1/2, z-1/2'

loop_
_atom_site_label
_atom_site_type_symbol
_atom_site_fract_x
_atom_site_fract_y
_atom_site_fract_z
_atom_site_U_iso_or_equiv
_atom_site_adp_type
_atom_site_occupancy
_atom_site_site_symmetry_order
_atom_site_calc_flag
_atom_site_refinement_flags_posn
_atom_site_refinement_flags_adp
_atom_site_refinement_flags_occupancy
_atom_site_disorder_assembly
_atom_site_disorder_group
I1 I -0.08236(2) 0.34750(2) 0.36650(2) 0.02141(4) Uani 1 1 d . . . . .
I2 I 0.59097(2) 0.40588(2) 0.36060(2) 0.02189(4) Uani 1 1 d . . . . .
O1 O 0.71870(12) -0.12698(11) 0.27030(10) 0.0350(4) Uani 1 1 d . . . . .
O2 O 0.79529(12) -0.00325(12) 0.22990(10) 0.0344(4) Uani 1 1 d . . . . .
O3 O 0.33102(10) 0.62316(11) 0.47761(9) 0.0283(3) Uani 1 1 d . . . . .
O4 O 0.18957(11) 0.60573(12) 0.51824(9) 0.0340(4) Uani 1 1 d . . . . .
C1 C 0.02530(15) 0.32111(15) 0.47425(12) 0.0225(4) Uani 1 1 d . . . . .
C2 C 0.03119(16) 0.23225(16) 0.50814(14) 0.0297(5) Uani 1 1 d . . . . .
H2 H -0.0098 0.1831 0.4819 0.036 Uiso 1 1 calc R U . . .
C3 C 0.09859(17) 0.21644(19) 0.58168(15) 0.0362(6) Uani 1 1 d . . . . .
H3 H 0.1051 0.1555 0.6055 0.043 Uiso 1 1 calc R U . . .
C4 C 0.15587(17) 0.2887(2) 0.62016(14) 0.0371(6) Uani 1 1 d . . . . .
H4 H 0.2006 0.2774 0.6711 0.045 Uiso 1 1 calc R U . . .
C5 C 0.14917(16) 0.37732(18) 0.58567(14) 0.0327(5) Uani 1 1 d . . . . .
H5 H 0.1893 0.4265 0.6128 0.039 Uiso 1 1 calc R U . . .
C6 C 0.08370(15) 0.39464(16) 0.51115(13) 0.0258(5) Uani 1 1 d . . . . .
H6 H 0.0791 0.4550 0.4863 0.031 Uiso 1 1 calc R U . . .
C7 C 0.01017(16) 0.30848(15) 0.28460(12) 0.0247(4) Uani 1 1 d . . . . .
C8 C 0.10906(17) 0.32694(17) 0.30706(15) 0.0338(5) Uani 1 1 d . . . . .
H8 H 0.1356 0.3564 0.3585 0.041 Uiso 1 1 calc R U . . .
C9 C 0.1693(2) 0.30165(19) 0.25315(16) 0.0417(6) Uani 1 1 d . . . . .
H9 H 0.2378 0.3131 0.2678 0.050 Uiso 1 1 calc R U . . .
C10 C 0.1293(2) 0.25991(18) 0.17825(15) 0.0412(6) Uani 1 1 d . . . . .
H10 H 0.1705 0.2430 0.1413 0.049 Uiso 1 1 calc R U . . .
C11 C 0.0303(2) 0.24258(18) 0.15680(15) 0.0417(6) Uani 1 1 d . . . . .
H11 H 0.0037 0.2141 0.1049 0.050 Uiso 1 1 calc R U . . .
C12 C -0.03124(19) 0.26623(16) 0.21002(14) 0.0339(5) Uani 1 1 d . . . . .
H12 H -0.0995 0.2538 0.1957 0.041 Uiso 1 1 calc R U . . .
C13 C 0.49414(15) 0.43212(15) 0.24529(12) 0.0243(4) Uani 1 1 d . . . . .
C14 C 0.44257(17) 0.35914(17) 0.20158(14) 0.0312(5) Uani 1 1 d . . . . .
H14 H 0.4489 0.2971 0.2230 0.037 Uiso 1 1 calc R U . . .
C15 C 0.38156(18) 0.37833(19) 0.12599(14) 0.0378(6) Uani 1 1 d . . . . .
H15 H 0.3451 0.3290 0.0953 0.045 Uiso 1 1 calc R U . . .
C16 C 0.37321(18) 0.4680(2) 0.09477(15) 0.0411(6) Uani 1 1 d . . . . .
H16 H 0.3326 0.4802 0.0421 0.049 Uiso 1 1 calc R U . . .
C17 C 0.42407(19) 0.5405(2) 0.14018(16) 0.0434(6) Uani 1 1 d . . . . .
H17 H 0.4169 0.6028 0.1192 0.052 Uiso 1 1 calc R U . . .
C18 C 0.48536(17) 0.52289(17) 0.21607(15) 0.0340(5) Uani 1 1 d . . . . .
H18 H 0.5207 0.5724 0.2474 0.041 Uiso 1 1 calc R U . . .
C19 C 0.47367(14) 0.35124(15) 0.40942(12) 0.0223(4) Uani 1 1 d . . . . .
C20 C 0.45460(16) 0.25607(15) 0.40319(14) 0.0277(5) Uani 1 1 d . . . . .
H20 H 0.4940 0.2155 0.3781 0.033 Uiso 1 1 calc R U . . .
C21 C 0.37665(17) 0.22119(17) 0.43444(15) 0.0332(5) Uani 1 1 d . . . . .
H21 H 0.3624 0.1560 0.4307 0.040 Uiso 1 1 calc R U . . .
C22 C 0.31972(17) 0.28045(18) 0.47097(15) 0.0343(5) Uani 1 1 d . . . . .
H22 H 0.2669 0.2559 0.4927 0.041 Uiso 1 1 calc R U . . .
C23 C 0.33952(16) 0.37530(17) 0.47599(15) 0.0322(5) Uani 1 1 d . . . . .
H23 H 0.2999 0.4159 0.5009 0.039 Uiso 1 1 calc R U . . .
C24 C 0.41686(15) 0.41175(16) 0.44503(13) 0.0261(5) Uani 1 1 d . . . . .
H24 H 0.4305 0.4770 0.4482 0.031 Uiso 1 1 calc R U . . .
C25 C 0.74762(15) -0.04313(16) 0.27652(13) 0.0257(5) Uani 1 1 d . . . . .
C26 C 0.72050(15) 0.01478(15) 0.34598(13) 0.0238(4) Uani 1 1 d . . . . .
C27 C 0.66301(16) -0.02320(17) 0.39682(14) 0.0309(5) Uani 1 1 d . . . . .
H27 H 0.6434 -0.0870 0.3905 0.037 Uiso 1 1 calc R U . . .
C28 C 0.63371(17) 0.03175(19) 0.45731(15) 0.0375(6) Uani 1 1 d . . . . .
H28 H 0.5936 0.0055 0.4917 0.045 Uiso 1 1 calc R U . . .
C29 C 0.66288(18) 0.12422(19) 0.46733(15) 0.0392(6) Uani 1 1 d . . . . .
H29 H 0.6426 0.1617 0.5084 0.047 Uiso 1 1 calc R U . . .
C30 C 0.72151(18) 0.16243(17) 0.41762(15) 0.0359(6) Uani 1 1 d . . . . .
H30 H 0.7422 0.2259 0.4250 0.043 Uiso 1 1 calc R U . . .
C31 C 0.75011(16) 0.10788(16) 0.35695(14) 0.0302(5) Uani 1 1 d . . . . .
H31 H 0.7902 0.1343 0.3227 0.036 Uiso 1 1 calc R U . . .
C32 C 0.24016(15) 0.60774(14) 0.46394(12) 0.0215(4) Uani 1 1 d . . . . .
C33 C 0.18940(15) 0.58760(14) 0.37509(12) 0.0214(4) Uani 1 1 d . . . . .
C34 C 0.24192(16) 0.56133(15) 0.31575(13) 0.0268(5) Uani 1 1 d . . . . .
H34 H 0.3114 0.5585 0.3300 0.032 Uiso 1 1 calc R U . . .
C35 C 0.19381(18) 0.53913(17) 0.23584(14) 0.0347(5) Uani 1 1 d . . . . .
H35 H 0.2303 0.5202 0.1959 0.042 Uiso 1 1 calc R U . . .
C36 C 0.09254(18) 0.54452(17) 0.21410(14) 0.0353(6) Uani 1 1 d . . . . .
H36 H 0.0596 0.5287 0.1594 0.042 Uiso 1 1 calc R U . . .
C37 C 0.03956(17) 0.57282(17) 0.27183(14) 0.0330(5) Uani 1 1 d . . . . .
H37 H -0.0297 0.5779 0.2567 0.040 Uiso 1 1 calc R U . . .
C38 C 0.08791(15) 0.59381(16) 0.35199(13) 0.0269(5) Uani 1 1 d . . . . .
H38 H 0.0512 0.6127 0.3918 0.032 Uiso 1 1 calc R U . . .

loop_
_atom_site_aniso_label
_atom_site_aniso_U_11
_atom_site_aniso_U_22
_atom_site_aniso_U_33
_atom_site_aniso_U_23
_atom_site_aniso_U_13
_atom_site_aniso_U_12
I1 0.02110(7) 0.02450(7) 0.01875(7) 0.00053(5) 0.00434(5) -0.00048(5)
I2 0.01970(7) 0.02656(7) 0.01945(7) -0.00073(5) 0.00410(5) -0.00156(5)
O1 0.0426(10) 0.0273(8) 0.0299(9) -0.0047(7) -0.0049(7) 0.0033(7)
O2 0.0338(9) 0.0420(10) 0.0292(9) -0.0023(7) 0.0106(7) 0.0059(7)
O3 0.0217(8) 0.0405(9) 0.0213(7) 0.0017(7) 0.0016(6) -0.0050(6)
O4 0.0286(8) 0.0513(11) 0.0243(8) -0.0036(7) 0.0104(7) -0.0031(7)
C1 0.0199(10) 0.0318(11) 0.0166(10) 0.0006(8) 0.0055(8) 0.0020(8)
C2 0.0301(12) 0.0316(12) 0.0286(12) 0.0040(10) 0.0092(10) 0.0012(9)
C3 0.0328(13) 0.0459(15) 0.0319(12) 0.0138(11) 0.0113(10) 0.0118(11)
C4 0.0241(12) 0.0635(17) 0.0237(11) 0.0036(12) 0.0050(9) 0.0106(11)
C5 0.0209(11) 0.0508(15) 0.0266(12) -0.0110(11) 0.0057(9) -0.0005(10)
C6 0.0198(10) 0.0329(12) 0.0263(11) -0.0027(9) 0.0083(9) -0.0006(9)
C7 0.0334(12) 0.0230(10) 0.0195(10) 0.0025(8) 0.0098(9) 0.0055(9)
C8 0.0339(13) 0.0412(14) 0.0292(12) -0.0046(10) 0.0135(10) -0.0006(10)
C9 0.0388(14) 0.0489(16) 0.0420(15) 0.0042(12) 0.0189(12) 0.0085(12)
C10 0.0592(17) 0.0408(14) 0.0298(13) 0.0086(11) 0.0240(12) 0.0224(13)
C11 0.0617(18) 0.0410(14) 0.0223(12) -0.0030(10) 0.0083(12) 0.0165(13)
C12 0.0414(14) 0.0328(13) 0.0255(11) -0.0033(10) 0.0025(10) 0.0064(10)
C13 0.0213(10) 0.0328(12) 0.0184(10) 0.0001(9) 0.0035(8) -0.0004(9)
C14 0.0330(12) 0.0331(12) 0.0264(11) -0.0018(10) 0.0036(10) 0.0004(10)
C15 0.0329(13) 0.0519(16) 0.0259(12) -0.0079(11) -0.0001(10) -0.0028(11)
C16 0.0293(13) 0.0654(18) 0.0262(12) 0.0086(12) -0.0001(10) 0.0018(12)
C17 0.0380(14) 0.0447(15) 0.0451(15) 0.0219(13) 0.0032(12) 0.0024(12)
C18 0.0329(13) 0.0324(13) 0.0354(13) 0.0028(10) 0.0035(10) -0.0045(10)
C19 0.0167(9) 0.0307(11) 0.0185(10) 0.0020(8) 0.0013(8) -0.0013(8)
C20 0.0275(11) 0.0277(11) 0.0291(11) -0.0004(9) 0.0083(9) 0.0009(9)
C21 0.0359(13) 0.0280(12) 0.0368(13) 0.0003(10) 0.0104(10) -0.0049(10)
C22 0.0254(11) 0.0429(14) 0.0366(13) -0.0004(11) 0.0111(10) -0.0067(10)
C23 0.0238(11) 0.0379(13) 0.0360(13) -0.0040(10) 0.0092(10) 0.0015(10)
C24 0.0227(10) 0.0277(11) 0.0272(11) -0.0018(9) 0.0036(9) -0.0003(9)
C25 0.0213(10) 0.0320(12) 0.0198(10) -0.0016(9) -0.0046(8) 0.0077(9)
C26 0.0186(10) 0.0280(11) 0.0219(10) -0.0006(9) -0.0022(8) 0.0024(8)
C27 0.0275(12) 0.0350(13) 0.0281(12) 0.0000(10) 0.0009(9) -0.0023(9)
C28 0.0282(12) 0.0572(17) 0.0284(12) 0.0019(11) 0.0091(10) 0.0025(11)
C29 0.0335(13) 0.0513(16) 0.0298(13) -0.0114(11) -0.0003(10) 0.0164(12)
C30 0.0394(14) 0.0286(12) 0.0360(13) -0.0059(10) -0.0009(11) 0.0043(10)
C31 0.0275(11) 0.0316(12) 0.0303(12) -0.0009(10) 0.0027(9) 0.0012(9)
C32 0.0235(10) 0.0198(10) 0.0218(10) 0.0009(8) 0.0057(8) 0.0003(8)
C33 0.0219(10) 0.0220(10) 0.0205(10) 0.0024(8) 0.0053(8) -0.0007(8)
C34 0.0237(11) 0.0324(12) 0.0241(11) 0.0013(9) 0.0045(9) -0.0012(9)
C35 0.0400(14) 0.0428(14) 0.0232(11) -0.0015(10) 0.0108(10) -0.0005(11)
C36 0.0390(14) 0.0407(14) 0.0221(11) 0.0005(10) -0.0031(10) -0.0082(11)
C37 0.0236(11) 0.0421(14) 0.0305(12) 0.0038(10) -0.0012(9) -0.0027(10)
C38 0.0226(10) 0.0338(12) 0.0251(11) 0.0023(9) 0.0067(9) -0.0003(9)

loop_
_atom_type_symbol
_atom_type_description
_atom_type_scat_dispersion_real
_atom_type_scat_dispersion_imag
_atom_type_scat_source
C C 0.0033 0.0016 'International Tables Vol C Tables 4.2.6.8 and 6.1.1.4'
H H 0.0000 0.0000 'International Tables Vol C Tables 4.2.6.8 and 6.1.1.4'
I I -0.4742 1.8119 'International Tables Vol C Tables 4.2.6.8 and 6.1.1.4'
O O 0.0106 0.0060 'International Tables Vol C Tables 4.2.6.8 and 6.1.1.4'

loop_
_geom_angle_atom_site_label_1
_geom_angle_atom_site_label_2
_geom_angle_atom_site_label_3
_geom_angle
_geom_angle_site_symmetry_1
_geom_angle_site_symmetry_3
_geom_angle_publ_flag
C1 I1 C7 93.85(8) . . ?
C19 I2 C13 90.32(8) . . ?
C2 C1 C6 122.4(2) . . ?
C2 C1 I1 118.48(16) . . ?
C6 C1 I1 119.04(16) . . ?
C1 C2 C3 118.3(2) . . ?
C1 C2 H2 120.8 . . ?
C3 C2 H2 120.8 . . ?
C4 C3 C2 120.3(2) . . ?
C4 C3 H3 119.9 . . ?
C2 C3 H3 119.9 . . ?
C3 C4 C5 120.8(2) . . ?
C3 C4 H4 119.6 . . ?
C5 C4 H4 119.6 . . ?
C4 C5 C6 120.1(2) . . ?
C4 C5 H5 120.0 . . ?
C6 C5 H5 120.0 . . ?
C1 C6 C5 118.1(2) . . ?
C1 C6 H6 121.0 . . ?
C5 C6 H6 121.0 . . ?
C8 C7 C12 122.3(2) . . ?
C8 C7 I1 119.00(16) . . ?
C12 C7 I1 118.73(17) . . ?
C7 C8 C9 118.8(2) . . ?
C7 C8 H8 120.6 . . ?
C9 C8 H8 120.6 . . ?
C10 C9 C8 119.8(2) . . ?
C10 C9 H9 120.1 . . ?
C8 C9 H9 120.1 . . ?
C11 C10 C9 120.4(2) . . ?
C11 C10 H10 119.8 . . ?
C9 C10 H10 119.8 . . ?
C10 C11 C12 120.8(2) . . ?
C10 C11 H11 119.6 . . ?
C12 C11 H11 119.6 . . ?
C7 C12 C11 117.8(2) . . ?
C7 C12 H12 121.1 . . ?
C11 C12 H12 121.1 . . ?
C18 C13 C14 121.8(2) . . ?
C18 C13 I2 118.18(16) . . ?
C14 C13 I2 120.03(16) . . ?
C13 C14 C15 118.6(2) . . ?
C13 C14 H14 120.7 . . ?
C15 C14 H14 120.7 . . ?
C16 C15 C14 120.7(2) . . ?
C16 C15 H15 119.7 . . ?
C14 C15 H15 119.7 . . ?
C15 C16 C17 119.9(2) . . ?
C15 C16 H16 120.0 . . ?
C17 C16 H16 120.0 . . ?
C16 C17 C18 120.3(2) . . ?
C16 C17 H17 119.8 . . ?
C18 C17 H17 119.8 . . ?
C13 C18 C17 118.7(2) . . ?
C13 C18 H18 120.6 . . ?
C17 C18 H18 120.6 . . ?
C24 C19 C20 121.8(2) . . ?
C24 C19 I2 119.18(16) . . ?
C20 C19 I2 119.05(16) . . ?
C19 C20 C21 118.5(2) . . ?
C19 C20 H20 120.7 . . ?
C21 C20 H20 120.7 . . ?
C22 C21 C20 120.5(2) . . ?
C22 C21 H21 119.8 . . ?
C20 C21 H21 119.8 . . ?
C21 C22 C23 120.0(2) . . ?
C21 C22 H22 120.0 . . ?
C23 C22 H22 120.0 . . ?
C22 C23 C24 120.5(2) . . ?
C22 C23 H23 119.8 . . ?
C24 C23 H23 119.8 . . ?
C19 C24 C23 118.7(2) . . ?
C19 C24 H24 120.7 . . ?
C23 C24 H24 120.7 . . ?
O2 C25 O1 125.7(2) . . ?
O2 C25 C26 117.4(2) . . ?
O1 C25 C26 116.9(2) . . ?
C27 C26 C31 119.3(2) . . ?
C27 C26 C25 120.5(2) . . ?
C31 C26 C25 120.2(2) . . ?
C26 C27 C28 120.3(2) . . ?
C26 C27 H27 119.9 . . ?
C28 C27 H27 119.9 . . ?
C29 C28 C27 120.0(2) . . ?
C29 C28 H28 120.0 . . ?
C27 C28 H28 120.0 . . ?
C28 C29 C30 120.1(2) . . ?
C28 C29 H29 119.9 . . ?
C30 C29 H29 119.9 . . ?
C29 C30 C31 119.9(2) . . ?
C29 C30 H30 120.1 . . ?
C31 C30 H30 120.1 . . ?
C30 C31 C26 120.4(2) . . ?
C30 C31 H31 119.8 . . ?
C26 C31 H31 119.8 . . ?
O4 C32 O3 124.88(19) . . ?
O4 C32 C33 117.82(18) . . ?
O3 C32 C33 117.28(18) . . ?
C34 C33 C38 118.63(19) . . ?
C34 C33 C32 121.43(18) . . ?
C38 C33 C32 119.93(18) . . ?
C35 C34 C33 120.5(2) . . ?
C35 C34 H34 119.7 . . ?
C33 C34 H34 119.7 . . ?
C34 C35 C36 120.1(2) . . ?
C34 C35 H35 119.9 . . ?
C36 C35 H35 119.9 . . ?
C37 C36 C35 120.0(2) . . ?
C37 C36 H36 120.0 . . ?
C35 C36 H36 120.0 . . ?
C36 C37 C38 119.7(2) . . ?
C36 C37 H37 120.2 . . ?
C38 C37 H37 120.2 . . ?
C37 C38 C33 121.0(2) . . ?
C37 C38 H38 119.5 . . ?
C33 C38 H38 119.5 . . ?

loop_
_geom_bond_atom_site_label_1
_geom_bond_atom_site_label_2
_geom_bond_distance
_geom_bond_site_symmetry_2
_geom_bond_publ_flag
I1 C1 2.110(2) . ?
I1 C7 2.124(2) . ?
I2 C19 2.115(2) . ?
I2 C13 2.126(2) . ?
O1 C25 1.260(3) . ?
O2 C25 1.251(3) . ?
O3 C32 1.260(2) . ?
O4 C32 1.248(2) . ?
C1 C2 1.381(3) . ?
C1 C6 1.389(3) . ?
C2 C3 1.391(3) . ?
C2 H2 0.9500 . ?
C3 C4 1.376(4) . ?
C3 H3 0.9500 . ?
C4 C5 1.381(4) . ?
C4 H4 0.9500 . ?
C5 C6 1.393(3) . ?
C5 H5 0.9500 . ?
C6 H6 0.9500 . ?
C7 C8 1.378(3) . ?
C7 C12 1.384(3) . ?
C8 C9 1.390(3) . ?
C8 H8 0.9500 . ?
C9 C10 1.380(4) . ?
C9 H9 0.9500 . ?
C10 C11 1.376(4) . ?
C10 H10 0.9500 . ?
C11 C12 1.389(3) . ?
C11 H11 0.9500 . ?
C12 H12 0.9500 . ?
C13 C18 1.378(3) . ?
C13 C14 1.381(3) . ?
C14 C15 1.384(3) . ?
C14 H14 0.9500 . ?
C15 C16 1.375(4) . ?
C15 H15 0.9500 . ?
C16 C17 1.384(4) . ?
C16 H16 0.9500 . ?
C17 C18 1.385(3) . ?
C17 H17 0.9500 . ?
C18 H18 0.9500 . ?
C19 C24 1.381(3) . ?
C19 C20 1.383(3) . ?
C20 C21 1.387(3) . ?
C20 H20 0.9500 . ?
C21 C22 1.380(3) . ?
C21 H21 0.9500 . ?
C22 C23 1.380(3) . ?
C22 H22 0.9500 . ?
C23 C24 1.386(3) . ?
C23 H23 0.9500 . ?
C24 H24 0.9500 . ?
C25 C26 1.521(3) . ?
C26 C27 1.383(3) . ?
C26 C31 1.391(3) . ?
C27 C28 1.393(3) . ?
C27 H27 0.9500 . ?
C28 C29 1.380(4) . ?
C28 H28 0.9500 . ?
C29 C30 1.383(4) . ?
C29 H29 0.9500 . ?
C30 C31 1.388(3) . ?
C30 H30 0.9500 . ?
C31 H31 0.9500 . ?
C32 C33 1.517(3) . ?
C33 C34 1.388(3) . ?
C33 C38 1.391(3) . ?
C34 C35 1.386(3) . ?
C34 H34 0.9500 . ?
C35 C36 1.386(3) . ?
C35 H35 0.9500 . ?
C36 C37 1.379(3) . ?
C36 H36 0.9500 . ?
C37 C38 1.386(3) . ?
C37 H37 0.9500 . ?
C38 H38 0.9500 . ?

loop_
_geom_torsion_atom_site_label_1
_geom_torsion_atom_site_label_2
_geom_torsion_atom_site_label_3
_geom_torsion_atom_site_label_4
_geom_torsion
_geom_torsion_site_symmetry_1
_geom_torsion_site_symmetry_2
_geom_torsion_site_symmetry_3
_geom_torsion_site_symmetry_4
_geom_torsion_publ_flag
C6 C1 C2 C3 -0.3(3) . . . . ?
I1 C1 C2 C3 -176.51(16) . . . . ?
C1 C2 C3 C4 1.5(3) . . . . ?
C2 C3 C4 C5 -1.5(4) . . . . ?
C3 C4 C5 C6 0.2(3) . . . . ?
C2 C1 C6 C5 -1.0(3) . . . . ?
I1 C1 C6 C5 175.20(15) . . . . ?
C4 C5 C6 C1 1.1(3) . . . . ?
C12 C7 C8 C9 -0.4(4) . . . . ?
I1 C7 C8 C9 -179.74(18) . . . . ?
C7 C8 C9 C10 0.8(4) . . . . ?
C8 C9 C10 C11 -0.4(4) . . . . ?
C9 C10 C11 C12 -0.3(4) . . . . ?
C8 C7 C12 C11 -0.3(3) . . . . ?
I1 C7 C12 C11 179.03(17) . . . . ?
C10 C11 C12 C7 0.6(4) . . . . ?
C18 C13 C14 C15 0.8(4) . . . . ?
I2 C13 C14 C15 -178.80(17) . . . . ?
C13 C14 C15 C16 0.6(4) . . . . ?
C14 C15 C16 C17 -1.8(4) . . . . ?
C15 C16 C17 C18 1.6(4) . . . . ?
C14 C13 C18 C17 -1.0(4) . . . . ?
I2 C13 C18 C17 178.65(19) . . . . ?
C16 C17 C18 C13 -0.3(4) . . . . ?
C24 C19 C20 C21 -0.6(3) . . . . ?
I2 C19 C20 C21 -179.15(16) . . . . ?
C19 C20 C21 C22 -0.1(3) . . . . ?
C20 C21 C22 C23 0.6(4) . . . . ?
C21 C22 C23 C24 -0.4(4) . . . . ?
C20 C19 C24 C23 0.7(3) . . . . ?
I2 C19 C24 C23 179.30(16) . . . . ?
C22 C23 C24 C19 -0.2(3) . . . . ?
O2 C25 C26 C27 176.22(19) . . . . ?
O1 C25 C26 C27 -2.8(3) . . . . ?
O2 C25 C26 C31 -1.2(3) . . . . ?
O1 C25 C26 C31 179.78(19) . . . . ?
C31 C26 C27 C28 1.1(3) . . . . ?
C25 C26 C27 C28 -176.33(19) . . . . ?
C26 C27 C28 C29 -0.7(3) . . . . ?
C27 C28 C29 C30 -0.2(4) . . . . ?
C28 C29 C30 C31 0.7(3) . . . . ?
C29 C30 C31 C26 -0.3(3) . . . . ?
C27 C26 C31 C30 -0.7(3) . . . . ?
C25 C26 C31 C30 176.81(19) . . . . ?
O4 C32 C33 C34 -160.8(2) . . . . ?
O3 C32 C33 C34 17.6(3) . . . . ?
O4 C32 C33 C38 18.1(3) . . . . ?
O3 C32 C33 C38 -163.52(19) . . . . ?
C38 C33 C34 C35 -1.9(3) . . . . ?
C32 C33 C34 C35 177.1(2) . . . . ?
C33 C34 C35 C36 1.1(4) . . . . ?
C34 C35 C36 C37 0.6(4) . . . . ?
C35 C36 C37 C38 -1.4(4) . . . . ?
C36 C37 C38 C33 0.6(4) . . . . ?
C34 C33 C38 C37 1.0(3) . . . . ?
C32 C33 C38 C37 -177.9(2) . . . . ?
